data_1525273
loop_
_publ_author_name
'Sichevich, O.M.'
'Grin', Yu.'
'Vasilechko, L.O.'
'Kim Sun-Gie'
'Yarmolyuk, Ya.P.'

_publ_section_title
;
 Phases with type Ba Zn5 structure in the ternary systems (Ca, La, Eu) -
 (Co, Ni) - Ga
;
_journal_name_full 'Izvestiya Akademii Nauk SSSR, Metally'
_journal_page_first 204
_journal_page_last 206
_journal_volume 1986
_journal_year 1986
_chemical_formula_sum 'Co2 Eu Ga3'
_space_group_IT_number 63
_symmetry_space_group_name_Hall '-C 2c 2'
_symmetry_space_group_name_H-M 'C m c m'
_cell_angle_alpha 90
_cell_angle_beta 90
_cell_angle_gamma 90
_cell_formula_units_Z 4
_cell_length_a 10.126
_cell_length_b 7.691
_cell_length_c 5.191
_cell_volume 404.270
_citation_journal_id_ASTM IZNMAQ
_cod_data_source_file Sichevich_IZNMAQ_1986_961.cif
_cod_data_source_block Co2Eu1Ga3
_cod_original_cell_volume 404.2702
_cod_original_formula_sum 'Co2 Eu1 Ga3'
_cod_database_code 1525273

loop_
_symmetry_equiv_pos_as_xyz
x,y,z
-x,-y,z+1/2
x,-y,-z
-x,y,-z+1/2
-x,-y,-z
x,y,-z-1/2
-x,y,z
x,-y,z-1/2
x+1/2,y+1/2,z
-x+1/2,-y+1/2,z+1/2
x+1/2,-y+1/2,-z
-x+1/2,y+1/2,-z+1/2
-x+1/2,-y+1/2,-z
x+1/2,y+1/2,-z-1/2
-x+1/2,y+1/2,z
x+1/2,-y+1/2,z-1/2

loop_
_atom_site_label
_atom_site_type_symbol
_atom_site_fract_x
_atom_site_fract_y
_atom_site_fract_z
_atom_site_occupancy
_atom_site_U_iso_or_equiv
Co1 Co 0.209 0 0 1 0.0
Eu1 Eu 0 0.337 0.25 1 0.0
Ga2 Ga 0.315 0.236 0.25 1 0.0
Ga1 Ga 0 0.935 0.25 1 0.0
